data_7003175
loop_
_publ_author_name
'Prince, Paul D.'
'Bearpark, Michael J.'
'McGrady, G. Sean'
'Steed, Jonathan W.'

_publ_section_title
;
 Hypervalent hydridosilicates: synthesis, structure and hydride
 bridging
;
_journal_issue 2
_journal_name_full 'Dalton Transactions'
_journal_page_first 271
_journal_page_last 282
_journal_paper_doi 10.1039/b713427d
_journal_year 2008
_chemical_formula_sum 'C48 H54 O7 Si2'
_chemical_formula_weight 799.09
_chemical_name_systematic
;
?
;
_space_group_IT_number 2
_symmetry_cell_setting triclinic
_symmetry_space_group_name_Hall '-P 1'
_symmetry_space_group_name_H-M 'P -1'
_atom_sites_solution_hydrogens geom
_atom_sites_solution_primary direct
_atom_sites_solution_secondary difmap
_audit_creation_method SHELXL-97
_cell_angle_alpha 79.564(8)
_cell_angle_beta 72.247(7)
_cell_angle_gamma 86.267(10)
_cell_formula_units_Z 1
_cell_length_a 9.6423(11)
_cell_length_b 9.7626(12)
_cell_length_c 12.278(2)
_cell_measurement_temperature 120(2)
_cell_volume 1082.5(3)
_computing_cell_refinement DENZO-SMN
_computing_data_collection 'Nonius Collect'
_computing_data_reduction DENZO-SMN
_computing_molecular_graphics 'XSeed (Barbour, 1999)'
_computing_structure_refinement 'SHELXL-97 (Sheldrick, 1997)'
_computing_structure_solution 'SHELXS-97 (Sheldrick, 1990)'
_diffrn_ambient_temperature 120(2)
_diffrn_measured_fraction_theta_full 0.991
_diffrn_measured_fraction_theta_max 0.991
_diffrn_measurement_device_type KappaCCD
_diffrn_measurement_method '1o phi + omega scans 30s/o'
_diffrn_radiation_monochromator graphite
_diffrn_radiation_source 'fine-focus sealed tube'
_diffrn_radiation_type MoK\a
_diffrn_radiation_wavelength 0.71073
_diffrn_reflns_av_R_equivalents 0.0389
_diffrn_reflns_av_sigmaI/netI 0.0955
_diffrn_reflns_limit_h_max 12
_diffrn_reflns_limit_h_min -11
_diffrn_reflns_limit_k_max 12
_diffrn_reflns_limit_k_min -12
_diffrn_reflns_limit_l_max 14
_diffrn_reflns_limit_l_min -15
_diffrn_reflns_number 7371
_diffrn_reflns_theta_full 27.50
_diffrn_reflns_theta_max 27.50
_diffrn_reflns_theta_min 2.97
_diffrn_standards_decay_% 0
_exptl_absorpt_coefficient_mu 0.132
_exptl_absorpt_correction_T_max 0.9489
_exptl_absorpt_correction_T_min 0.9489
_exptl_absorpt_correction_type empirical
_exptl_crystal_colour colourless
_exptl_crystal_density_diffrn 1.226
_exptl_crystal_density_method 'not measured'
_exptl_crystal_description cuboid
_exptl_crystal_F_000 426
_exptl_crystal_size_max 0.40
_exptl_crystal_size_mid 0.40
_exptl_crystal_size_min 0.40
_refine_diff_density_max 0.302
_refine_diff_density_min -0.313
_refine_diff_density_rms 0.056
_refine_ls_extinction_method none
_refine_ls_goodness_of_fit_ref 1.044
_refine_ls_hydrogen_treatment mixed
_refine_ls_matrix_type full
_refine_ls_number_parameters 367
_refine_ls_number_reflns 4925
_refine_ls_number_restraints 0
_refine_ls_restrained_S_all 1.044
_refine_ls_R_factor_all 0.0933
_refine_ls_R_factor_gt 0.0566
_refine_ls_shift/su_max 0.000
_refine_ls_shift/su_mean 0.000
_refine_ls_structure_factor_coef Fsqd
_refine_ls_weighting_details 'calc w=1/[\s^2^(Fo^2^)+(0.0000P)^2^+0.4068P] where P=(Fo^2^+2Fc^2^)/3'
_refine_ls_weighting_scheme calc
_refine_ls_wR_factor_gt 0.1071
_refine_ls_wR_factor_ref 0.1212
_reflns_number_gt 3507
_reflns_number_total 4925
_reflns_threshold_expression >2sigma(I)
_cod_data_source_file b713427d.txt
_cod_data_source_block ppph3kh
_cod_depositor_comments
;
The following automatic conversions were performed:
'_symmetry_cell_setting' value 'Triclinic' changed to 'triclinic'
according to '/home/saulius/struct/CIF-dictionaries/cif_core.dic'
dictionary named 'cif_core.dic' version 2.4.1 from 2010-06-29.

Automatic conversion script
Id: cif_fix_enum 1527 2010-12-29 10:47:43Z saulius 
;
_cod_original_sg_symbol_H-M P-1
_cod_database_code 7003175

loop_
_symmetry_equiv_pos_as_xyz
'x, y, z'
'-x, -y, -z'

loop_
_atom_site_label
_atom_site_type_symbol
_atom_site_fract_x
_atom_site_fract_y
_atom_site_fract_z
_atom_site_U_iso_or_equiv
_atom_site_adp_type
_atom_site_occupancy
_atom_site_symmetry_multiplicity
_atom_site_calc_flag
_atom_site_refinement_flags
_atom_site_disorder_assembly
_atom_site_disorder_group
Si1 Si 0.33106(6) 0.49829(5) 0.00288(5) 0.02316(15) Uani 1 1 d . . .
O1 O 0.76518(15) 0.76468(14) -0.43664(13) 0.0327(4) Uani 1 1 d . . .
C1 C 0.8733(2) 0.8388(2) -0.4141(2) 0.0346(5) Uani 1 1 d . . .
H1A H 0.939(2) 0.891(2) -0.491(2) 0.033(6) Uiso 1 1 d . . .
H1B H 0.935(2) 0.765(2) -0.380(2) 0.041(6) Uiso 1 1 d . . .
O2 O 0.52466(16) 0.83186(14) -0.61235(13) 0.0358(4) Uani 1 1 d . . .
C2 C 0.6940(2) 0.8444(2) -0.5141(2) 0.0315(5) Uani 1 1 d . . .
H2A H 0.770(2) 0.895(2) -0.589(2) 0.036(6) Uiso 1 1 d . . .
H2B H 0.632(2) 0.918(2) -0.4803(19) 0.031(6) Uiso 1 1 d . . .
O3 O 0.25116(15) 0.94428(14) -0.61836(12) 0.0328(4) Uani 1 1 d . . .
C3 C 0.6054(2) 0.7460(2) -0.5460(2) 0.0330(5) Uani 1 1 d . . .
H3A H 0.668(2) 0.677(2) -0.5906(19) 0.031(6) Uiso 1 1 d . . .
H3B H 0.535(2) 0.692(2) -0.475(2) 0.034(6) Uiso 1 1 d . . .
C4 C 0.4237(3) 0.7588(2) -0.6428(2) 0.0336(5) Uani 1 1 d . . .
H4A H 0.360(2) 0.703(2) -0.572(2) 0.035(6) Uiso 1 1 d . . .
H4B H 0.477(3) 0.694(3) -0.700(2) 0.052(7) Uiso 1 1 d . . .
C5 C 0.3382(3) 0.8646(2) -0.7013(2) 0.0332(5) Uani 1 1 d . . .
H5A H 0.407(2) 0.925(2) -0.768(2) 0.036(6) Uiso 1 1 d . . .
H5B H 0.279(2) 0.818(2) -0.7378(19) 0.031(6) Uiso 1 1 d . . .
C6 C 0.1874(3) 1.0636(2) -0.6716(2) 0.0368(5) Uani 1 1 d . . .
H6A H 0.105(2) 1.032(2) -0.6971(19) 0.035(6) Uiso 1 1 d . . .
H6B H 0.262(2) 1.112(2) -0.7384(18) 0.021(5) Uiso 1 1 d . . .
O1S O 0.5000 0.5000 0.0000 0.0292(5) Uani 1 2 d S . .
C1S C 0.2140(2) 0.56590(19) 0.13385(18) 0.0249(4) Uani 1 1 d . . .
C2S C 0.2284(2) 0.5105(2) 0.24404(18) 0.0284(5) Uani 1 1 d . . .
H2S H 0.302(2) 0.440(2) 0.2518(18) 0.027(5) Uiso 1 1 d . . .
C3S C 0.1343(2) 0.5512(2) 0.3435(2) 0.0336(5) Uani 1 1 d . . .
H3S H 0.149(3) 0.510(3) 0.414(2) 0.047(7) Uiso 1 1 d . . .
C4S C 0.0242(2) 0.6474(2) 0.3358(2) 0.0348(5) Uani 1 1 d . . .
H4S H -0.042(3) 0.674(3) 0.403(2) 0.047(7) Uiso 1 1 d . . .
C5S C 0.0078(2) 0.7040(2) 0.2282(2) 0.0326(5) Uani 1 1 d . . .
H5S H -0.066(2) 0.773(2) 0.218(2) 0.038(6) Uiso 1 1 d . . .
C6S C 0.1016(2) 0.6630(2) 0.12908(19) 0.0276(4) Uani 1 1 d . . .
H6S H 0.091(2) 0.703(2) 0.0540(19) 0.025(5) Uiso 1 1 d . . .
C7S C 0.3082(2) 0.6080(2) -0.13195(17) 0.0250(4) Uani 1 1 d . . .
C8S C 0.3617(2) 0.7442(2) -0.16781(19) 0.0322(5) Uani 1 1 d . . .
H8S H 0.417(2) 0.783(2) -0.123(2) 0.035(6) Uiso 1 1 d . . .
C9S C 0.3401(2) 0.8291(2) -0.2654(2) 0.0354(5) Uani 1 1 d . . .
H9S H 0.379(3) 0.922(3) -0.285(2) 0.045(7) Uiso 1 1 d . . .
C10S C 0.2649(2) 0.7794(2) -0.3289(2) 0.0343(5) Uani 1 1 d . . .
H10S H 0.252(2) 0.836(2) -0.396(2) 0.029(5) Uiso 1 1 d . . .
C11S C 0.2125(2) 0.6446(2) -0.2965(2) 0.0341(5) Uani 1 1 d . . .
H11S H 0.164(3) 0.606(2) -0.340(2) 0.044(7) Uiso 1 1 d . . .
C12S C 0.2341(2) 0.5604(2) -0.19882(18) 0.0284(5) Uani 1 1 d . . .
H12S H 0.197(2) 0.467(2) -0.1778(19) 0.031(6) Uiso 1 1 d . . .
C13S C 0.2767(2) 0.31548(19) 0.01363(17) 0.0247(4) Uani 1 1 d . . .
C14S C 0.3757(2) 0.2149(2) -0.0339(2) 0.0337(5) Uani 1 1 d . . .
H14S H 0.473(3) 0.237(2) -0.070(2) 0.041(6) Uiso 1 1 d . . .
C15S C 0.3315(3) 0.0809(2) -0.0285(2) 0.0421(6) Uani 1 1 d . . .
H15S H 0.405(3) 0.010(3) -0.061(2) 0.057(8) Uiso 1 1 d . . .
C16S C 0.1868(3) 0.0448(2) 0.0239(2) 0.0392(5) Uani 1 1 d . . .
H16S H 0.162(3) -0.049(3) 0.027(2) 0.049(7) Uiso 1 1 d . . .
C17S C 0.0878(2) 0.1411(2) 0.0719(2) 0.0333(5) Uani 1 1 d . . .
H17S H -0.010(2) 0.117(2) 0.1101(19) 0.031(6) Uiso 1 1 d . . .
C18S C 0.1327(2) 0.2750(2) 0.06688(19) 0.0290(5) Uani 1 1 d . . .
H18S H 0.061(2) 0.340(2) 0.1042(19) 0.034(6) Uiso 1 1 d . . .

loop_
_atom_site_aniso_label
_atom_site_aniso_U_11
_atom_site_aniso_U_22
_atom_site_aniso_U_33
_atom_site_aniso_U_23
_atom_site_aniso_U_13
_atom_site_aniso_U_12
Si1 0.0229(3) 0.0204(3) 0.0255(3) -0.0017(2) -0.0074(2) -0.0010(2)
O1 0.0323(8) 0.0293(7) 0.0365(9) 0.0007(7) -0.0142(7) 0.0016(6)
C1 0.0288(11) 0.0356(12) 0.0401(14) -0.0037(11) -0.0131(10) 0.0017(10)
O2 0.0397(8) 0.0290(8) 0.0439(10) -0.0009(7) -0.0224(7) -0.0027(6)
C2 0.0331(11) 0.0272(11) 0.0347(13) -0.0015(10) -0.0142(10) 0.0043(9)
O3 0.0373(8) 0.0310(8) 0.0302(8) -0.0019(6) -0.0129(7) 0.0030(6)
C3 0.0326(11) 0.0272(11) 0.0392(14) -0.0041(10) -0.0126(10) 0.0049(9)
C4 0.0383(12) 0.0312(11) 0.0345(13) -0.0073(10) -0.0141(10) -0.0024(10)
C5 0.0384(12) 0.0344(12) 0.0291(12) -0.0073(10) -0.0119(10) -0.0034(10)
C6 0.0391(12) 0.0379(12) 0.0339(13) 0.0001(10) -0.0154(11) 0.0005(10)
O1S 0.0221(9) 0.0272(10) 0.0374(12) -0.0024(9) -0.0090(9) -0.0025(8)
C1S 0.0256(10) 0.0190(9) 0.0302(11) -0.0030(8) -0.0084(8) -0.0040(8)
C2S 0.0308(10) 0.0215(10) 0.0316(12) -0.0013(9) -0.0096(9) 0.0011(8)
C3S 0.0421(12) 0.0295(11) 0.0263(12) -0.0016(9) -0.0073(10) -0.0038(10)
C4S 0.0347(12) 0.0306(11) 0.0346(13) -0.0093(10) -0.0011(10) -0.0039(9)
C5S 0.0286(11) 0.0264(11) 0.0405(13) -0.0062(10) -0.0070(10) 0.0010(9)
C6S 0.0276(10) 0.0234(10) 0.0328(12) -0.0020(9) -0.0115(9) -0.0021(8)
C7S 0.0212(9) 0.0247(9) 0.0267(11) -0.0038(8) -0.0044(8) 0.0016(8)
C8S 0.0380(12) 0.0278(11) 0.0317(12) -0.0022(9) -0.0126(10) -0.0034(9)
C9S 0.0438(13) 0.0253(11) 0.0339(13) 0.0007(10) -0.0098(10) -0.0036(10)
C10S 0.0396(12) 0.0330(12) 0.0269(12) 0.0024(10) -0.0100(10) 0.0032(10)
C11S 0.0346(11) 0.0400(12) 0.0297(12) -0.0043(10) -0.0134(10) -0.0016(10)
C12S 0.0291(10) 0.0263(11) 0.0281(12) -0.0004(9) -0.0078(9) -0.0032(9)
C13S 0.0288(10) 0.0220(9) 0.0238(11) -0.0005(8) -0.0103(8) -0.0008(8)
C14S 0.0313(11) 0.0297(11) 0.0350(13) -0.0068(10) -0.0009(10) -0.0038(9)
C15S 0.0475(14) 0.0274(11) 0.0476(15) -0.0117(11) -0.0056(11) -0.0011(10)
C16S 0.0533(14) 0.0256(11) 0.0418(14) -0.0033(10) -0.0182(11) -0.0104(10)
C17S 0.0322(11) 0.0347(12) 0.0344(12) 0.0046(10) -0.0157(10) -0.0114(10)
C18S 0.0270(10) 0.0287(10) 0.0316(12) -0.0021(9) -0.0109(9) -0.0002(9)

loop_
_atom_type_symbol
_atom_type_description
_atom_type_scat_dispersion_real
_atom_type_scat_dispersion_imag
_atom_type_scat_source
C C 0.0033 0.0016 'International Tables Vol C Tables 4.2.6.8 and 6.1.1.4'
H H 0.0000 0.0000 'International Tables Vol C Tables 4.2.6.8 and 6.1.1.4'
O O 0.0106 0.0060 'International Tables Vol C Tables 4.2.6.8 and 6.1.1.4'
Si Si 0.0817 0.0704 'International Tables Vol C Tables 4.2.6.8 and 6.1.1.4'

loop_
_geom_angle_atom_site_label_1
_geom_angle_atom_site_label_2
_geom_angle_atom_site_label_3
_geom_angle
_geom_angle_site_symmetry_1
_geom_angle_site_symmetry_3
_geom_angle_publ_flag
O1S Si1 C13S 109.25(6) . . ?
O1S Si1 C1S 109.42(7) . . ?
C13S Si1 C1S 107.98(9) . . ?
O1S Si1 C7S 109.34(6) . . ?
C13S Si1 C7S 110.33(9) . . ?
C1S Si1 C7S 110.49(9) . . ?
C1 O1 C2 114.38(16) . . ?
O1 C1 C6 114.13(18) . 2_674 ?
C4 O2 C3 114.21(16) . . ?
O1 C2 C3 107.70(17) . . ?
C5 O3 C6 111.96(16) . . ?
O2 C3 C2 105.46(16) . . ?
O2 C4 C5 107.48(18) . . ?
O3 C5 C4 108.65(18) . . ?
O3 C6 C1 109.76(19) . 2_674 ?
Si1 O1S Si1 180.00(4) 2_665 . ?
C6S C1S C2S 117.39(19) . . ?
C6S C1S Si1 122.33(16) . . ?
C2S C1S Si1 120.06(14) . . ?
C3S C2S C1S 120.83(19) . . ?
C4S C3S C2S 120.4(2) . . ?
C3S C4S C5S 120.0(2) . . ?
C6S C5S C4S 119.59(19) . . ?
C5S C6S C1S 121.8(2) . . ?
C12S C7S C8S 117.33(19) . . ?
C12S C7S Si1 121.86(15) . . ?
C8S C7S Si1 120.79(16) . . ?
C9S C8S C7S 121.4(2) . . ?
C10S C9S C8S 119.9(2) . . ?
C9S C10S C11S 120.0(2) . . ?
C10S C11S C12S 119.8(2) . . ?
C11S C12S C7S 121.56(19) . . ?
C18S C13S C14S 117.23(19) . . ?
C18S C13S Si1 120.44(15) . . ?
C14S C13S Si1 122.30(15) . . ?
C15S C14S C13S 121.2(2) . . ?
C16S C15S C14S 119.9(2) . . ?
C17S C16S C15S 120.0(2) . . ?
C16S C17S C18S 119.9(2) . . ?
C17S C18S C13S 121.7(2) . . ?

loop_
_geom_bond_atom_site_label_1
_geom_bond_atom_site_label_2
_geom_bond_distance
_geom_bond_site_symmetry_2
_geom_bond_publ_flag
Si1 O1S 1.6196(5) . ?
Si1 C13S 1.863(2) . ?
Si1 C1S 1.864(2) . ?
Si1 C7S 1.867(2) . ?
O1 C1 1.426(3) . ?
O1 C2 1.429(2) . ?
C1 C6 1.507(3) 2_674 ?
O2 C4 1.416(3) . ?
O2 C3 1.423(2) . ?
C2 C3 1.501(3) . ?
O3 C5 1.424(3) . ?
O3 C6 1.428(2) . ?
C4 C5 1.499(3) . ?
C6 C1 1.507(3) 2_674 ?
O1S Si1 1.6196(5) 2_665 ?
C1S C6S 1.401(3) . ?
C1S C2S 1.408(3) . ?
C2S C3S 1.388(3) . ?
C3S C4S 1.385(3) . ?
C4S C5S 1.388(3) . ?
C5S C6S 1.385(3) . ?
C7S C12S 1.392(3) . ?
C7S C8S 1.403(3) . ?
C8S C9S 1.391(3) . ?
C9S C10S 1.378(3) . ?
C10S C11S 1.386(3) . ?
C11S C12S 1.389(3) . ?
C13S C18S 1.391(3) . ?
C13S C14S 1.401(3) . ?
C14S C15S 1.386(3) . ?
C15S C16S 1.385(3) . ?
C16S C17S 1.373(3) . ?
C17S C18S 1.388(3) . ?

loop_
_geom_hbond_atom_site_label_D
_geom_hbond_atom_site_label_H
_geom_hbond_atom_site_label_A
_geom_hbond_distance_DH
_geom_hbond_distance_HA
_geom_hbond_distance_DA
_geom_hbond_angle_DHA
_geom_hbond_site_symmetry_A
C9S H9S O2 0.97(3) 2.59(3) 3.533(3) 166(2) 2_674
C4S H4S O1 0.95(3) 2.51(3) 3.448(3) 172(2) 1_456
C2S H2S O1 0.97(2) 2.68(2) 3.253(2) 117.9(15) 2_665
C3S H3S O1 0.93(3) 2.74(2) 3.282(3) 117.5(19) 2_665
C10S H10S O3 0.95(2) 2.74(2) 3.664(3) 165.3(17) .

loop_
_geom_torsion_atom_site_label_1
_geom_torsion_atom_site_label_2
_geom_torsion_atom_site_label_3
_geom_torsion_atom_site_label_4
_geom_torsion
_geom_torsion_site_symmetry_1
_geom_torsion_site_symmetry_2
_geom_torsion_site_symmetry_3
_geom_torsion_site_symmetry_4
_geom_torsion_publ_flag
C2 O1 C1 C6 78.2(2) . . . 2_674 ?
C1 O1 C2 C3 169.67(18) . . . . ?
C4 O2 C3 C2 -174.89(19) . . . . ?
O1 C2 C3 O2 173.75(17) . . . . ?
C3 O2 C4 C5 174.44(19) . . . . ?
C6 O3 C5 C4 169.05(18) . . . . ?
O2 C4 C5 O3 -66.9(2) . . . . ?
C5 O3 C6 C1 -166.78(18) . . . 2_674 ?
C13S Si1 O1S Si1 55(100) . . . 2_665 ?
C1S Si1 O1S Si1 173(100) . . . 2_665 ?
C7S Si1 O1S Si1 -66(100) . . . 2_665 ?
O1S Si1 C1S C6S 134.56(15) . . . . ?
C13S Si1 C1S C6S -106.62(17) . . . . ?
C7S Si1 C1S C6S 14.12(19) . . . . ?
O1S Si1 C1S C2S -51.06(17) . . . . ?
C13S Si1 C1S C2S 67.75(17) . . . . ?
C7S Si1 C1S C2S -171.50(15) . . . . ?
C6S C1S C2S C3S 0.0(3) . . . . ?
Si1 C1S C2S C3S -174.62(17) . . . . ?
C1S C2S C3S C4S 0.0(3) . . . . ?
C2S C3S C4S C5S -0.2(3) . . . . ?
C3S C4S C5S C6S 0.4(3) . . . . ?
C4S C5S C6S C1S -0.3(3) . . . . ?
C2S C1S C6S C5S 0.1(3) . . . . ?
Si1 C1S C6S C5S 174.64(16) . . . . ?
O1S Si1 C7S C12S 131.50(15) . . . . ?
C13S Si1 C7S C12S 11.32(19) . . . . ?
C1S Si1 C7S C12S -108.01(17) . . . . ?
O1S Si1 C7S C8S -50.47(17) . . . . ?
C13S Si1 C7S C8S -170.65(16) . . . . ?
C1S Si1 C7S C8S 70.02(18) . . . . ?
C12S C7S C8S C9S 0.8(3) . . . . ?
Si1 C7S C8S C9S -177.29(16) . . . . ?
C7S C8S C9S C10S -0.1(3) . . . . ?
C8S C9S C10S C11S -0.7(3) . . . . ?
C9S C10S C11S C12S 0.9(3) . . . . ?
C10S C11S C12S C7S -0.2(3) . . . . ?
C8S C7S C12S C11S -0.7(3) . . . . ?
Si1 C7S C12S C11S 177.42(16) . . . . ?
O1S Si1 C13S C18S 151.65(15) . . . . ?
C1S Si1 C13S C18S 32.73(19) . . . . ?
C7S Si1 C13S C18S -88.11(18) . . . . ?
O1S Si1 C13S C14S -30.47(19) . . . . ?
C1S Si1 C13S C14S -149.39(17) . . . . ?
C7S Si1 C13S C14S 89.77(18) . . . . ?
C18S C13S C14S C15S 0.4(3) . . . . ?
Si1 C13S C14S C15S -177.58(18) . . . . ?
C13S C14S C15S C16S 0.4(4) . . . . ?
C14S C15S C16S C17S -0.9(4) . . . . ?
C15S C16S C17S C18S 0.5(3) . . . . ?
C16S C17S C18S C13S 0.3(3) . . . . ?
C14S C13S C18S C17S -0.7(3) . . . . ?
Si1 C13S C18S C17S 177.27(16) . . . . ?
